data_2014802
loop_
_publ_author_name
'Muranishi, Yasunori'
'Wang, Yue'
'Odoko, Mamiko'
'Okabe, Nobuo'

_publ_section_title
;
 (2,2'-Biquinoline-\k^2^<i>N</i>,<i>N</i>')dichloropalladium(II),
 -copper(II) and -zinc(II)
;
_journal_issue 6
_journal_name_full 'Acta Crystallographica Section C'
_journal_page_first m307
_journal_page_last m310
_journal_paper_doi 10.1107/S0108270105013375
_journal_volume 61
_journal_year 2005
_chemical_formula_iupac '[Pd Cl2 (C18 H12 N2)]'
_chemical_formula_moiety 'C18 H12 Cl2 N2 Pd'
_chemical_formula_sum 'C18 H12 Cl2 N2 Pd'
_chemical_formula_weight 433.62
_chemical_name_systematic
;
(2,2'-Biquinoline-\k^2^N,N')chloropalladium(II)
;
_space_group_IT_number 14
_symmetry_cell_setting monoclinic
_symmetry_space_group_name_Hall '-P 2ybc'
_symmetry_space_group_name_H-M 'P 1 21/c 1'
_atom_sites_solution_hydrogens geom
_atom_sites_solution_primary direct
_atom_sites_solution_secondary difmap
_audit_creation_method SHELXL97
_cell_angle_alpha 90.00
_cell_angle_beta 95.675(19)
_cell_angle_gamma 90.00
_cell_formula_units_Z 4
_cell_length_a 13.017(4)
_cell_length_b 7.726(4)
_cell_length_c 15.972(3)
_cell_measurement_reflns_used 25
_cell_measurement_temperature 296.2
_cell_measurement_theta_max 15.0
_cell_measurement_theta_min 14.5
_cell_volume 1598.4(10)
_computing_cell_refinement 'MSC/AFC Diffractometer Control Software'
_computing_data_collection
;
MSC/AFC Diffractometer Control Software (Molecular Structure Corporation,
1992)
;
_computing_data_reduction 'TEXSAN (Molecular Structure Corporation & Rigaku, 2000)'
_computing_molecular_graphics 'ORTEPII (Johnson, 1976)'
_computing_publication_material TEXSAN
_computing_structure_refinement 'SHELXL97 (Sheldrick, 1997)'
_computing_structure_solution 'SIR97 (Altomare <i>et al.</i>, 1999)'
_diffrn_ambient_temperature 296.2
_diffrn_measured_fraction_theta_full 1.000
_diffrn_measured_fraction_theta_max 1.000
_diffrn_measurement_device_type 'Rigaku AFC-5R'
_diffrn_measurement_method \w/2\q
_diffrn_radiation_monochromator graphite
_diffrn_radiation_source 'fine-focus sealed tube'
_diffrn_radiation_type MoK\a
_diffrn_radiation_wavelength 0.71069
_diffrn_reflns_av_R_equivalents 0.0426
_diffrn_reflns_av_sigmaI/netI 0.0352
_diffrn_reflns_limit_h_max 16
_diffrn_reflns_limit_h_min 0
_diffrn_reflns_limit_k_max 10
_diffrn_reflns_limit_k_min 0
_diffrn_reflns_limit_l_max 20
_diffrn_reflns_limit_l_min -20
_diffrn_reflns_number 3825
_diffrn_reflns_theta_full 27.50
_diffrn_reflns_theta_max 27.50
_diffrn_reflns_theta_min 2.56
_diffrn_standards_decay_% 0.17
_diffrn_standards_interval_count 150
_diffrn_standards_number 3
_exptl_absorpt_coefficient_mu 1.494
_exptl_absorpt_correction_T_max 0.928
_exptl_absorpt_correction_T_min 0.606
_exptl_absorpt_correction_type psi-scan
_exptl_absorpt_process_details '(North <i>et al.</i>, 1968)'
_exptl_crystal_colour orange
_exptl_crystal_density_diffrn 1.802
_exptl_crystal_density_method 'not measured'
_exptl_crystal_description plate
_exptl_crystal_F_000 856
_exptl_crystal_size_max 0.300
_exptl_crystal_size_mid 0.200
_exptl_crystal_size_min 0.050
_refine_diff_density_max 0.397
_refine_diff_density_min -0.377
_refine_ls_extinction_method none
_refine_ls_goodness_of_fit_ref 1.029
_refine_ls_hydrogen_treatment constr
_refine_ls_matrix_type full
_refine_ls_number_parameters 208
_refine_ls_number_reflns 3669
_refine_ls_number_restraints 0
_refine_ls_restrained_S_all 1.029
_refine_ls_R_factor_all 0.0528
_refine_ls_R_factor_gt 0.0274
_refine_ls_shift/su_max 0.001
_refine_ls_shift/su_mean 0.000
_refine_ls_structure_factor_coef Fsqd
_refine_ls_weighting_details 'calc w = 1/[\s^2^(Fo^2^)+(0.034P)^2^+0.2227P] where P=(Fo^2^+2Fc^2^)/3'
_refine_ls_weighting_scheme calc
_refine_ls_wR_factor_gt 0.0683
_refine_ls_wR_factor_ref 0.0756
_reflns_number_gt 2724
_reflns_number_total 3669
_reflns_threshold_expression I>2\s(I)
_cod_data_source_file fg1828.cif
_cod_data_source_block I
_cod_original_sg_symbol_H-M 'P 21/c'
_cod_database_code 2014802
_cod_database_fobs_code 2014802

loop_
_symmetry_equiv_pos_as_xyz
x,y,z
-x,1/2+y,1/2-z
-x,-y,-z
x,1/2-y,1/2+z

loop_
_atom_site_label
_atom_site_fract_x
_atom_site_fract_y
_atom_site_fract_z
_atom_site_U_iso_or_equiv
_atom_site_adp_type
_atom_site_calc_flag
_atom_site_refinement_flags
_atom_site_occupancy
_atom_site_disorder_assembly
_atom_site_disorder_group
_atom_site_type_symbol
Pd1 0.285333(17) 0.21575(3) 0.141722(13) 0.03799(8) Uani d . 1 . . Pd
Cl1 0.14692(7) 0.21821(15) 0.21894(6) 0.0683(3) Uani d . 1 . . Cl
Cl2 0.33172(7) 0.47385(12) 0.20474(5) 0.0555(2) Uani d . 1 . . Cl
N1 0.23319(18) 0.0243(3) 0.05765(14) 0.0385(5) Uani d . 1 . . N
N2 0.40119(19) 0.2113(3) 0.06532(15) 0.0377(5) Uani d . 1 . . N
C2 0.2670(2) 0.0633(4) -0.01699(17) 0.0387(7) Uani d . 1 . . C
C3 0.2131(3) 0.0121(4) -0.09382(19) 0.0465(8) Uani d . 1 . . C
H3 0.2365 0.0443 -0.1447 0.056 Uiso calc R 1 . . H
C4 0.1266(3) -0.0852(5) -0.0922(2) 0.0515(8) Uani d . 1 . . C
H4 0.0877 -0.1134 -0.1423 0.062 Uiso calc R 1 . . H
C5 0.0951(2) -0.1436(4) -0.0154(2) 0.0454(7) Uani d . 1 . . C
C6 0.0107(3) -0.2572(4) -0.0102(3) 0.0575(10) Uani d . 1 . . C
H6 -0.0288 -0.2918 -0.0590 0.069 Uiso calc R 1 . . H
C7 -0.0129(3) -0.3156(5) 0.0650(3) 0.0644(11) Uani d . 1 . . C
H7 -0.0696 -0.3879 0.0676 0.077 Uiso calc R 1 . . H
C8 0.0466(3) -0.2690(5) 0.1391(3) 0.0630(10) Uani d . 1 . . C
H8 0.0313 -0.3155 0.1901 0.076 Uiso calc R 1 . . H
C9 0.1270(3) -0.1558(5) 0.1375(2) 0.0528(8) Uani d . 1 . . C
H9 0.1650 -0.1233 0.1874 0.063 Uiso calc R 1 . . H
C10 0.1524(2) -0.0883(4) 0.06021(19) 0.0408(7) Uani d . 1 . . C
C12 0.3660(2) 0.1568(4) -0.01144(17) 0.0388(6) Uani d . 1 . . C
C13 0.4245(3) 0.1758(4) -0.0807(2) 0.0511(8) Uani d . 1 . . C
H13 0.3986 0.1359 -0.1335 0.061 Uiso calc R 1 . . H
C14 0.5187(3) 0.2525(4) -0.0699(2) 0.0529(9) Uani d . 1 . . C
H14 0.5561 0.2704 -0.1158 0.063 Uiso calc R 1 . . H
C15 0.5596(2) 0.3050(4) 0.0110(2) 0.0477(8) Uani d . 1 . . C
C16 0.6583(3) 0.3816(5) 0.0269(3) 0.0600(10) Uani d . 1 . . C
H16 0.6977 0.4032 -0.0175 0.072 Uiso calc R 1 . . H
C17 0.6960(3) 0.4238(5) 0.1065(3) 0.0664(11) Uani d . 1 . . C
H17 0.7598 0.4781 0.1162 0.080 Uiso calc R 1 . . H
C18 0.6390(3) 0.3858(5) 0.1743(3) 0.0647(10) Uani d . 1 . . C
H18 0.6671 0.4102 0.2288 0.078 Uiso calc R 1 . . H
C19 0.5430(3) 0.3138(5) 0.1618(2) 0.0533(9) Uani d . 1 . . C
H19 0.5064 0.2886 0.2074 0.064 Uiso calc R 1 . . H
C20 0.5000(2) 0.2780(4) 0.0798(2) 0.0427(7) Uani d . 1 . . C

loop_
_atom_site_aniso_label
_atom_site_aniso_U_11
_atom_site_aniso_U_22
_atom_site_aniso_U_33
_atom_site_aniso_U_12
_atom_site_aniso_U_13
_atom_site_aniso_U_23
Pd1 0.03819(13) 0.05016(15) 0.02575(11) -0.00225(11) 0.00383(8) -0.00049(10)
Cl1 0.0522(5) 0.1038(8) 0.0522(5) -0.0185(5) 0.0220(4) -0.0260(5)
Cl2 0.0711(5) 0.0562(5) 0.0410(4) -0.0122(4) 0.0148(4) -0.0075(4)
N1 0.0373(12) 0.0459(15) 0.0324(12) 0.0011(11) 0.0033(10) 0.0014(11)
N2 0.0411(13) 0.0381(13) 0.0344(12) 0.0027(11) 0.0062(10) 0.0066(11)
C2 0.0457(16) 0.0388(16) 0.0321(14) 0.0094(13) 0.0064(12) 0.0014(12)
C3 0.060(2) 0.0477(19) 0.0319(15) 0.0103(16) 0.0046(14) -0.0026(13)
C4 0.0545(19) 0.054(2) 0.0439(17) 0.0105(16) -0.0078(15) -0.0125(15)
C5 0.0414(16) 0.0377(16) 0.0561(19) 0.0096(14) -0.0008(14) -0.0119(15)
C6 0.0464(19) 0.045(2) 0.078(3) 0.0021(15) -0.0056(18) -0.0215(18)
C7 0.048(2) 0.049(2) 0.097(3) -0.0074(17) 0.014(2) -0.011(2)
C8 0.057(2) 0.061(2) 0.074(3) -0.0040(19) 0.0183(19) 0.009(2)
C9 0.0429(17) 0.066(2) 0.0496(18) -0.0052(17) 0.0027(14) 0.0063(17)
C10 0.0361(15) 0.0417(17) 0.0441(16) 0.0053(13) 0.0017(12) -0.0004(13)
C12 0.0466(16) 0.0367(15) 0.0339(14) 0.0078(13) 0.0083(12) 0.0038(12)
C13 0.068(2) 0.050(2) 0.0383(16) 0.0041(17) 0.0178(15) 0.0002(14)
C14 0.063(2) 0.047(2) 0.054(2) 0.0061(16) 0.0279(17) 0.0081(15)
C15 0.0447(17) 0.0378(18) 0.063(2) 0.0108(14) 0.0184(15) 0.0133(15)
C16 0.0494(19) 0.044(2) 0.089(3) 0.0065(16) 0.0212(19) 0.0169(19)
C17 0.0378(18) 0.057(2) 0.104(3) 0.0001(17) 0.004(2) 0.015(2)
C18 0.0477(19) 0.071(3) 0.071(2) -0.0032(19) -0.0119(18) 0.009(2)
C19 0.0460(18) 0.059(2) 0.0532(19) -0.0031(16) -0.0023(15) 0.0141(16)
C20 0.0415(16) 0.0380(15) 0.0487(17) 0.0058(14) 0.0058(13) 0.0104(14)

loop_
_atom_type_symbol
_atom_type_description
_atom_type_scat_dispersion_real
_atom_type_scat_dispersion_imag
_atom_type_scat_source
C C 0.0033 0.0016 'International Tables Vol C Tables 4.2.6.8 and 6.1.1.4'
H H 0.0000 0.0000 'International Tables Vol C Tables 4.2.6.8 and 6.1.1.4'
N N 0.0061 0.0033 'International Tables Vol C Tables 4.2.6.8 and 6.1.1.4'
Pd Pd -0.9988 1.0072 'International Tables Vol C Tables 4.2.6.8 and 6.1.1.4'
Cl Cl 0.1484 0.1585 'International Tables Vol C Tables 4.2.6.8 and 6.1.1.4'

loop_
_geom_angle_atom_site_label_1
_geom_angle_atom_site_label_2
_geom_angle_atom_site_label_3
_geom_angle
N2 Pd1 N1 79.24(10)
N2 Pd1 Cl1 175.80(7)
N1 Pd1 Cl1 97.53(7)
N2 Pd1 Cl2 95.71(8)
N1 Pd1 Cl2 164.82(7)
Cl1 Pd1 Cl2 86.74(3)
C2 N1 C10 119.2(3)
C2 N1 Pd1 107.5(2)
C10 N1 Pd1 129.75(19)
C12 N2 C20 120.0(3)
C12 N2 Pd1 110.48(19)
C20 N2 Pd1 128.8(2)
N1 C2 C3 122.1(3)
N1 C2 C12 114.7(2)
C3 C2 C12 123.2(3)
C4 C3 C2 118.8(3)
C4 C3 H3 120.6
C2 C3 H3 120.6
C3 C4 C5 120.6(3)
C3 C4 H4 119.7
C5 C4 H4 119.7
C4 C5 C6 123.1(3)
C4 C5 C10 118.1(3)
C6 C5 C10 118.8(3)
C7 C6 C5 120.5(4)
C7 C6 H6 119.7
C5 C6 H6 119.7
C6 C7 C8 120.9(4)
C6 C7 H7 119.6
C8 C7 H7 119.6
C9 C8 C7 120.7(4)
C9 C8 H8 119.6
C7 C8 H8 119.6
C8 C9 C10 120.0(3)
C8 C9 H9 120.0
C10 C9 H9 120.0
N1 C10 C9 120.6(3)
N1 C10 C5 120.4(3)
C9 C10 C5 118.9(3)
N2 C12 C13 121.7(3)
N2 C12 C2 115.4(2)
C13 C12 C2 122.7(3)
C14 C13 C12 119.7(3)
C14 C13 H13 120.1
C12 C13 H13 120.1
C13 C14 C15 119.9(3)
C13 C14 H14 120.1
C15 C14 H14 120.1
C14 C15 C16 122.7(3)
C14 C15 C20 118.7(3)
C16 C15 C20 118.5(3)
C17 C16 C15 120.5(3)
C17 C16 H16 119.8
C15 C16 H16 119.8
C16 C17 C18 120.2(3)
C16 C17 H17 119.9
C18 C17 H17 119.9
C19 C18 C17 121.2(4)
C19 C18 H18 119.4
C17 C18 H18 119.4
C18 C19 C20 119.6(3)
C18 C19 H19 120.2
C20 C19 H19 120.2
N2 C20 C19 120.6(3)
N2 C20 C15 119.7(3)
C19 C20 C15 119.7(3)

loop_
_geom_bond_atom_site_label_1
_geom_bond_atom_site_label_2
_geom_bond_site_symmetry_2
_geom_bond_distance
_geom_bond_publ_flag
Pd1 N2 . 2.032(2) ?
Pd1 N1 . 2.067(3) ?
Pd1 Cl1 . 2.2819(10) ?
Pd1 Cl2 . 2.2878(13) ?
N1 C2 . 1.345(3) ?
N1 C10 . 1.368(4) ?
N2 C12 . 1.334(4) ?
N2 C20 . 1.383(4) ?
C2 C3 . 1.408(4) ?
C2 C12 . 1.473(4) ?
C3 C4 . 1.357(5) ?
C3 H3 . 0.93 ?
C4 C5 . 1.405(5) ?
C4 H4 . 0.93 ?
C5 C6 . 1.415(5) ?
C5 C10 . 1.422(4) ?
C6 C7 . 1.346(6) ?
C6 H6 . 0.93 ?
C7 C8 . 1.396(6) ?
C7 H7 . 0.93 ?
C8 C9 . 1.366(5) ?
C8 H8 . 0.93 ?
C9 C10 . 1.410(4) ?
C9 H9 . 0.93 ?
C12 C13 . 1.410(4) ?
C13 C14 . 1.358(5) ?
C13 H13 . 0.93 ?
C14 C15 . 1.406(5) ?
C14 H14 . 0.93 ?
C15 C16 . 1.415(5) ?
C15 C20 . 1.422(4) ?
C16 C17 . 1.356(5) ?
C16 H16 . 0.93 ?
C17 C18 . 1.403(5) ?
C17 H17 . 0.93 ?
C18 C19 . 1.364(5) ?
C18 H18 . 0.93 ?
C19 C20 . 1.401(5) ?
C19 H19 . 0.93 ?
